data_7212777
loop_
_publ_author_name
'Pointillart, Fabrice'
'Boubekeur, Kamal'
'Herson, Patrick'
'Train, Cyrille'

_publ_section_title
;
 Barium one-dimensional coordination polymers from barium \b-diketonates
 and 2,2&#x2032;-bipyrimidine derivatives
;
_journal_issue 11
_journal_name_full CrystEngComm
_journal_page_first 3430
_journal_paper_doi 10.1039/c0ce00076k
_journal_volume 12
_journal_year 2010
_chemical_formula_moiety 'C49 H29 Ba2 F24 N14 O9'
_chemical_formula_sum 'C49 H29 Ba2 F24 N14 O9'
_chemical_formula_weight 1687.6
_space_group_IT_number 14
_symmetry_cell_setting monoclinic
_symmetry_space_group_name_Hall '-P 2yn'
_symmetry_space_group_name_H-M 'P 1 21/n 1'
_atom_sites_solution_hydrogens geom
_atom_sites_solution_primary direct
_audit_creation_date 05-04-05
_audit_creation_method CRYSTALS_ver_12.24
_cell_angle_alpha 90
_cell_angle_beta 100.143(17)
_cell_angle_gamma 90
_cell_formula_units_Z 4
_cell_length_a 14.043(3)
_cell_length_b 18.608(5)
_cell_length_c 24.308(6)
_cell_measurement_reflns_used 85
_cell_measurement_temperature 295(2)
_cell_measurement_theta_max 17
_cell_measurement_theta_min 4
_cell_volume 6253(3)
_computing_cell_refinement 'Dirax/lsq (Duisenberg & Schreurs, 1989-2000)'
_computing_data_collection 'COLLECT (Nonius, 2001).'
_computing_data_reduction 'EvalCCD (Duisenberg & Schreurs 1990-2000)'
_computing_molecular_graphics 'CAMERON (Watkin et al 1996)'
_computing_publication_material 'CRYSTALS (Betteridge et al 2003)'
_computing_structure_refinement 'CRYSTALS (Betteridge et al 2003)'
_computing_structure_solution 'SHELXS 86 (Sheldrick, 1986)'
_diffrn_ambient_temperature 295(2)
_diffrn_measured_fraction_theta_full 0.993
_diffrn_measured_fraction_theta_max 0.985
_diffrn_measurement_device_type 'Nonius Kappa CCD'
_diffrn_measurement_method \w
_diffrn_radiation_monochromator graphite
_diffrn_radiation_type 'Mo K\a'
_diffrn_radiation_wavelength 0.71073
_diffrn_reflns_av_R_equivalents 0.085
_diffrn_reflns_limit_h_max 13
_diffrn_reflns_limit_h_min -18
_diffrn_reflns_limit_k_max 22
_diffrn_reflns_limit_k_min -24
_diffrn_reflns_limit_l_max 31
_diffrn_reflns_limit_l_min -28
_diffrn_reflns_number 40750
_diffrn_reflns_theta_full 20.913
_diffrn_reflns_theta_max 27.517
_diffrn_reflns_theta_min 2.024
_diffrn_standards_number 0
_exptl_absorpt_coefficient_mu 1.387
_exptl_absorpt_correction_T_max 0.87
_exptl_absorpt_correction_T_min 0.66
_exptl_absorpt_correction_type refdelf
_exptl_absorpt_process_details 'DIFABS (Walker & Stuart, 1983)'
_exptl_crystal_colour colourless
_exptl_crystal_density_diffrn 1.789
_exptl_crystal_description block
_exptl_crystal_F_000 3268
_exptl_crystal_size_max 0.18
_exptl_crystal_size_mid 0.14
_exptl_crystal_size_min 0.11
_refine_diff_density_max 2.00
_refine_diff_density_min -1.44
_refine_ls_extinction_method None
_refine_ls_goodness_of_fit_ref 1.0408
_refine_ls_hydrogen_treatment refU
_refine_ls_matrix_type full
_refine_ls_number_parameters 884
_refine_ls_number_reflns 9070
_refine_ls_number_restraints 3
_refine_ls_R_factor_all 0.0879
_refine_ls_R_factor_gt 0.0487
_refine_ls_shift/su_max 0.001298
_refine_ls_structure_factor_coef F
_refine_ls_weighting_details
;
Method, part 1, Chebychev polynomial, (Watkin, 1994, Prince, 1982)
[weight] = 1.0/[A~0~*T~0~(x)+A~1~*T~1~(x) ... +A~n-1~]*T~n-1~(x)]
where A~i~ are the Chebychev coefficients listed below and x= Fcalc/Fmax
Method = Robust Weighting (Prince, 1982)
W = [weight] * [1-(deltaF/6*sigmaF)^2^]^2^
A~i~ are:
0.571 0.551 0.326
;
_refine_ls_weighting_scheme calc
_refine_ls_wR_factor_all 0.0898
_refine_ls_wR_factor_gt 0.0529
_refine_ls_wR_factor_ref 0.0529
_reflns_limit_h_max 17
_reflns_limit_h_min -18
_reflns_limit_k_max 24
_reflns_limit_k_min 0
_reflns_limit_l_max 31
_reflns_limit_l_min 0
_reflns_number_gt 9070
_reflns_number_total 14163
_reflns_threshold_expression I>3.00u(I)
_oxford_diffrn_Wilson_B_factor 0.00
_oxford_diffrn_Wilson_scale 0.00
_oxford_refine_ls_scale 0.06667(9)
_oxford_structure_analysis_title '3091039 Compound X'
_cod_data_source_file c0ce00076k.txt
_cod_data_source_block CRYSTALS_cif1
_cod_depositor_comments
;
The following automatic conversions were performed:

'_symmetry_cell_setting' value 'Monoclinic' changed to 'monoclinic'
according to /home/saulius/struct/CIF-dictionaries/cif_core.dic
dictionary named 'cif_core.dic' version 2.4.2 from 2011-04-26.

Automatic conversion script
Id: cif_fix_values 1891 2012-01-12 08:04:46Z andrius 
;
_cod_original_cell_volume 6252(3)
_cod_original_sg_symbol_H-M 'P 1 21/n 1 '
_cod_database_code 7212777

loop_
_symmetry_equiv_pos_as_xyz
x,y,z
-x,-y,-z
-x+1/2,y+1/2,-z+1/2
x+1/2,-y+1/2,z+1/2

loop_
_atom_site_label
_atom_site_type_symbol
_atom_site_fract_x
_atom_site_fract_y
_atom_site_fract_z
_atom_site_U_iso_or_equiv
_atom_site_occupancy
_atom_site_adp_type
_atom_site_refinement_flags_posn
Ba1 Ba 0.64929(2) 0.300110(17) 0.166237(12) 0.0389 1.0000 Uani .
Ba2 Ba 0.87595(2) 0.245182(17) -0.092991(12) 0.0407 1.0000 Uani .
N7 N 0.8856(3) 0.2789(2) 0.02569(17) 0.0405 1.0000 Uani .
N13 N 0.4914(5) 0.4951(4) 0.0729(3) 0.0778 1.0000 Uani .
N5 N 0.6384(3) 0.2983(3) 0.04395(17) 0.0414 1.0000 Uani .
N12 N 0.5353(6) 0.4387(4) 0.5628(3) 0.0919 1.0000 Uani .
N8 N 0.7072(3) 0.2814(3) -0.03787(17) 0.0446 1.0000 Uani .
N1 N 0.5685(4) 0.2139(2) 0.2483(2) 0.0493 1.0000 Uani .
N4 N 0.4516(4) 0.2021(3) 0.30676(19) 0.0502 1.0000 Uani .
N9 N 0.5061(4) 0.3696(3) 0.4788(3) 0.0671 1.0000 Uani .
N3 N 0.4709(4) 0.3450(3) 0.3323(2) 0.0586 1.0000 Uani .
N2 N 0.5625(4) 0.3585(2) 0.2601(2) 0.0534 1.0000 Uani .
N10 N 0.3149(5) 0.3846(3) 0.4746(3) 0.0760 1.0000 Uani .
N6 N 0.8172(3) 0.2935(3) 0.10698(17) 0.0472 1.0000 Uani .
N14 N 0.3745(5) 0.5251(3) -0.0065(3) 0.0718 1.0000 Uani .
N11 N 0.3458(8) 0.4174(5) 0.5711(4) 0.1203 1.0000 Uani .
O5 O 0.6595(4) 0.4411(3) 0.1407(2) 0.0712 1.0000 Uani .
O1 O 0.7843(3) 0.2096(2) 0.21990(19) 0.0611 1.0000 Uani .
O7 O 0.9232(3) 0.3887(2) -0.07681(19) 0.0572 1.0000 Uani .
O2 O 0.7839(4) 0.3597(2) 0.24773(19) 0.0667 1.0000 Uani .
O4 O 0.5495(3) 0.1841(2) 0.11333(19) 0.0586 1.0000 Uani .
O9 O 0.7303(4) 0.1686(3) -0.1520(2) 0.0751 1.0000 Uani .
O8 O 0.7432(3) 0.3206(2) -0.16915(18) 0.0602 1.0000 Uani .
O6 O 1.0668(3) 0.2772(2) -0.0644(2) 0.0591 1.0000 Uani .
O3 O 0.4568(3) 0.3185(3) 0.1316(2) 0.0711 1.0000 Uani .
C1 C 0.4633(5) 0.1658(4) 0.1066(3) 0.0660 1.0000 Uani .
C2 C 0.5512(4) 0.3020(4) 0.0128(2) 0.0530 1.0000 Uani .
C3 C 0.2504(13) 0.4166(10) 0.5705(9) 0.1701 1.0000 Uani .
C4 C 0.9737(4) 0.2796(3) 0.0577(2) 0.0457 1.0000 Uani .
C5 C 0.8331(5) 0.3355(4) 0.2900(3) 0.0679 1.0000 Uani .
C6 C 0.8379(5) 0.2096(3) 0.2653(3) 0.0628 1.0000 Uani D
C7 C 0.5114(4) 0.2406(3) 0.2814(2) 0.0426 1.0000 Uani .
C8 C 0.7122(3) 0.2883(2) 0.01696(18) 0.0305 1.0000 Uani .
C9 C 0.5375(4) 0.2955(4) -0.0446(2) 0.0594 1.0000 Uani .
C10 C 0.6175(4) 0.2854(4) -0.0686(2) 0.0550 1.0000 Uani .
C11 C 0.3868(5) 0.2780(5) 0.1255(4) 0.0766 1.0000 Uani D
C12 C 0.8114(3) 0.2868(2) 0.05211(19) 0.0314 1.0000 Uani .
C13 C 0.5667(5) 0.1440(4) 0.2410(3) 0.0590 1.0000 Uani .
C14 C 0.4482(5) 0.1325(3) 0.2964(3) 0.0591 1.0000 Uani .
C15 C 1.2266(6) 0.3132(5) -0.0567(6) 0.1083 1.0000 Uani .
C16 C 0.5066(6) 0.0998(3) 0.2644(3) 0.0620 1.0000 Uani .
C17 C 0.9992(5) 0.4248(3) -0.0730(2) 0.0509 1.0000 Uani .
C18 C 0.9062(4) 0.2932(4) 0.1380(2) 0.0587 1.0000 Uani .
C19 C 0.9867(4) 0.2868(4) 0.1144(2) 0.0572 1.0000 Uani .
C20 C 0.8657(7) 0.2668(5) 0.3017(3) 0.0851 1.0000 Uani .
C21 C 0.5260(7) 0.4607(4) 0.3117(3) 0.0776 1.0000 Uani .
C22 C 0.7515(7) 0.4714(4) 0.1400(4) 0.0901 1.0000 Uani .
C23 C 1.1195(4) 0.3298(3) -0.0625(3) 0.0545 1.0000 Uani .
C24 C 0.8787(9) 0.1366(5) 0.2850(6) 0.1096 1.0000 Uani D
C25 C 1.0935(5) 0.4023(3) -0.0668(3) 0.0616 1.0000 Uani .
C26 C 0.5156(4) 0.3193(3) 0.2919(2) 0.0439 1.0000 Uani .
C27 C 0.8617(12) 0.3929(7) 0.3362(5) 0.1297 1.0000 Uani .
C28 C 0.2933(7) 0.3158(8) 0.1314(10) 0.1464 1.0000 Uani D
C29 C 0.4789(5) 0.4029(3) 0.5222(3) 0.0647 1.0000 Uani .
C30 C 0.4776(7) 0.4164(4) 0.3416(3) 0.0752 1.0000 Uani .
C31 C 0.3842(5) 0.2066(5) 0.1133(4) 0.0877 1.0000 Uani .
C32 C 0.6342(12) 0.1046(6) -0.2220(5) 0.1288 1.0000 Uani D
C34 C 0.9826(6) 0.5061(3) -0.0813(4) 0.0704 1.0000 Uani .
C37 C 0.5666(6) 0.4290(3) 0.2701(3) 0.0713 1.0000 Uani .
C40 C 0.6004(5) 0.3745(4) 0.4756(4) 0.0767 1.0000 Uani .
C43 C 0.6767(6) 0.1757(4) -0.1983(3) 0.0765 1.0000 Uani D
C46 C 0.4635(5) 0.5051(3) 0.0184(3) 0.0619 1.0000 Uani .
C47 C 0.6902(5) 0.3038(4) -0.2132(3) 0.0665 1.0000 Uani .
C51 C 0.6681(8) 0.3652(6) -0.2550(4) 0.0956 1.0000 Uani .
C53 C 0.6525(7) 0.2366(5) -0.2289(3) 0.0854 1.0000 Uani .
C55 C 0.4254(8) 0.5071(5) 0.1054(4) 0.0902 1.0000 Uani .
C56 C 0.3316(7) 0.5273(5) 0.0842(4) 0.0881 1.0000 Uani .
C59 C 0.3097(6) 0.5348(4) 0.0272(4) 0.0819 1.0000 Uani .
C61 C 0.3741(7) 0.4022(4) 0.5233(4) 0.0741 1.0000 Uani .
C63 C 0.6286(8) 0.4415(6) 0.5581(5) 0.1038 1.0000 Uani .
C65 C 0.6638(6) 0.4106(5) 0.5161(5) 0.0951 1.0000 Uani .
C70 C 0.4457(6) 0.0874(5) 0.0865(5) 0.1025 1.0000 Uani .
C71 C 0.2193(7) 0.3902(5) 0.4739(5) 0.0966 1.0000 Uani .
C73 C 0.1824(10) 0.4074(8) 0.5214(8) 0.1400 1.0000 Uani .
F1 F 0.3012(10) 0.3406(15) 0.1798(10) 0.3856 1.0000 Uani .
F2 F 0.2193(5) 0.2735(5) 0.1281(7) 0.2500 1.0000 Uani .
F3 F 0.5608(10) 0.1119(5) -0.2627(5) 0.2401 1.0000 Uani .
F4 F 0.6160(12) 0.0597(6) -0.1890(4) 0.2695 1.0000 Uani .
F5 F 0.9293(11) 0.1306(5) 0.3295(4) 0.2846 1.0000 Uani .
F6 F 0.2714(7) 0.3650(6) 0.0984(10) 0.2947 1.0000 Uani .
F7 F 1.2862(4) 0.3653(4) -0.0481(5) 0.1731 1.0000 Uani .
F8 F 1.2532(5) 0.2628(5) -0.0235(6) 0.2127 1.0000 Uani .
F9 F 1.2420(7) 0.2827(8) -0.1021(7) 0.2425 1.0000 Uani .
F10 F 0.9352(8) 0.3754(5) 0.3737(4) 0.2132 1.0000 Uani .
F11 F 0.6938(12) 0.0695(6) -0.2459(8) 0.2624 1.0000 Uani .
F12 F 0.8705(9) 0.4553(4) 0.3177(4) 0.2173 1.0000 Uani .
F13 F 0.8102(10) 0.0903(6) 0.2811(8) 0.2882 1.0000 Uani .
F14 F 0.9164(12) 0.1048(6) 0.2497(6) 0.2433 1.0000 Uani .
F20 F 0.7869(12) 0.3963(7) 0.3655(5) 0.2309 1.0000 Uani .
F23 F 0.9073(5) 0.5288(3) -0.0635(4) 0.1342 1.0000 Uani .
F24 F 0.9790(8) 0.5240(3) -0.1324(2) 0.1601 1.0000 Uani .
F27 F 1.0530(5) 0.5457(2) -0.0527(3) 0.1149 1.0000 Uani .
F28 F 0.6463(6) 0.4252(4) -0.2315(3) 0.1495 1.0000 Uani .
F30 F 0.4299(6) 0.0846(4) 0.0318(4) 0.1474 1.0000 Uani .
F35 F 0.5949(6) 0.3525(4) -0.2962(3) 0.1578 1.0000 Uani .
F38 F 0.5189(5) 0.0470(3) 0.1047(4) 0.1645 1.0000 Uani .
F42 F 0.7424(7) 0.3784(5) -0.2797(4) 0.1722 1.0000 Uani .
F58 F 0.3671(5) 0.0582(3) 0.1020(4) 0.1523 1.0000 Uani .
H21 H 0.4936 0.3098 0.0315 0.127(8) 1.0000 Uiso .
H31 H 0.2283 0.4204 0.6092 0.127(8) 1.0000 Uiso .
H41 H 1.0321 0.2746 0.0392 0.127(8) 1.0000 Uiso .
H91 H 0.4711 0.2982 -0.0677 0.127(8) 1.0000 Uiso .
H101 H 0.6093 0.2806 -0.1105 0.127(8) 1.0000 Uiso .
H131 H 0.6115 0.1224 0.2174 0.127(8) 1.0000 Uiso .
H141 H 0.4004 0.1023 0.3125 0.127(8) 1.0000 Uiso .
H161 H 0.5052 0.0462 0.2584 0.127(8) 1.0000 Uiso .
H181 H 0.9135 0.2983 0.1797 0.127(8) 1.0000 Uiso .
H191 H 1.0531 0.2869 0.1377 0.127(8) 1.0000 Uiso .
H201 H 0.9104 0.2571 0.3382 0.127(8) 1.0000 Uiso .
H211 H 0.5333 0.5137 0.3198 0.127(8) 1.0000 Uiso .
H251 H 1.1461 0.4395 -0.0650 0.127(8) 1.0000 Uiso .
H301 H 0.4447 0.4376 0.3717 0.127(8) 1.0000 Uiso .
H311 H 0.3196 0.1812 0.1087 0.127(8) 1.0000 Uiso .
H371 H 0.6007 0.4605 0.2459 0.127(8) 1.0000 Uiso .
H401 H 0.6249 0.3518 0.4425 0.127(8) 1.0000 Uiso .
H531 H 0.6049 0.2327 -0.2651 0.127(8) 1.0000 Uiso .
H551 H 0.4448 0.5006 0.1472 0.127(8) 1.0000 Uiso .
H561 H 0.2823 0.5357 0.1091 0.127(8) 1.0000 Uiso .
H591 H 0.2414 0.5489 0.0100 0.127(8) 1.0000 Uiso .
H631 H 0.6757 0.4684 0.5879 0.127(8) 1.0000 Uiso .
H651 H 0.7354 0.4138 0.5139 0.127(8) 1.0000 Uiso .
H711 H 0.1727 0.3805 0.4371 0.127(8) 1.0000 Uiso .
H731 H 0.1094 0.4153 0.5203 0.127(8) 1.0000 Uiso .

loop_
_atom_site_aniso_label
_atom_site_aniso_U_11
_atom_site_aniso_U_22
_atom_site_aniso_U_33
_atom_site_aniso_U_23
_atom_site_aniso_U_13
_atom_site_aniso_U_12
Ba1 0.03759(14) 0.04114(16) 0.03788(14) 0.00096(12) 0.00646(10) -0.00409(12)
Ba2 0.04265(15) 0.04020(17) 0.04024(15) -0.00743(13) 0.01018(11) -0.00468(13)
N7 0.034(2) 0.047(2) 0.039(2) -0.0093(17) 0.0039(17) -0.0050(17)
N13 0.080(4) 0.071(4) 0.077(4) 0.015(3) -0.004(3) 0.005(3)
N5 0.0298(18) 0.055(3) 0.0376(19) 0.0006(19) 0.0002(15) 0.0025(18)
N12 0.103(6) 0.070(4) 0.093(5) -0.023(4) -0.008(4) 0.010(4)
N8 0.034(2) 0.062(3) 0.035(2) -0.0047(19) -0.0029(16) 0.0005(18)
N1 0.066(3) 0.029(2) 0.057(3) 0.0041(19) 0.022(2) 0.004(2)
N4 0.063(3) 0.043(2) 0.048(2) 0.004(2) 0.019(2) -0.008(2)
N9 0.066(3) 0.054(3) 0.083(4) -0.007(3) 0.016(3) 0.000(3)
N3 0.081(3) 0.044(3) 0.057(3) 0.007(2) 0.030(3) 0.011(2)
N2 0.074(3) 0.034(2) 0.057(3) 0.001(2) 0.025(2) -0.002(2)
N10 0.070(4) 0.057(3) 0.099(5) -0.009(3) 0.010(3) 0.005(3)
N6 0.033(2) 0.074(3) 0.0328(19) 0.002(2) -0.0006(16) 0.001(2)
N14 0.072(4) 0.049(3) 0.087(4) 0.010(3) -0.008(3) 0.003(3)
N11 0.147(8) 0.120(7) 0.103(6) -0.033(5) 0.050(6) -0.002(6)
O5 0.081(3) 0.056(3) 0.072(3) 0.016(2) 0.002(2) -0.004(2)
O1 0.071(3) 0.048(2) 0.063(3) 0.0004(19) 0.006(2) 0.011(2)
O7 0.062(2) 0.044(2) 0.065(3) -0.0083(19) 0.011(2) 0.0018(19)
O2 0.078(3) 0.050(2) 0.062(3) 0.000(2) -0.018(2) -0.001(2)
O4 0.048(2) 0.050(2) 0.074(3) -0.002(2) 0.0013(19) -0.0089(18)
O9 0.084(3) 0.069(3) 0.064(3) 0.000(2) -0.010(3) -0.031(3)
O8 0.061(2) 0.058(3) 0.058(2) -0.0073(19) -0.001(2) -0.001(2)
O6 0.046(2) 0.040(2) 0.091(3) 0.003(2) 0.010(2) -0.0033(17)
O3 0.046(2) 0.069(3) 0.100(4) 0.006(3) 0.015(2) 0.004(2)
C1 0.064(4) 0.050(4) 0.077(4) 0.013(3) -0.007(3) -0.015(3)
C2 0.036(2) 0.068(4) 0.052(3) 0.001(3) 0.000(2) 0.004(3)
C3 0.141(12) 0.196(16) 0.204(17) -0.075(14) 0.113(13) -0.024(11)
C4 0.032(2) 0.053(3) 0.050(3) -0.005(2) 0.003(2) -0.001(2)
C5 0.071(4) 0.055(4) 0.067(4) -0.005(3) -0.014(3) -0.004(3)
C6 0.065(4) 0.056(4) 0.066(4) 0.016(3) 0.006(3) 0.017(3)
C7 0.051(3) 0.040(3) 0.038(2) 0.005(2) 0.011(2) 0.001(2)
C8 0.031(2) 0.025(2) 0.034(2) 0.0019(16) -0.0006(17) -0.0032(16)
C9 0.034(2) 0.088(5) 0.051(3) -0.001(3) -0.008(2) -0.001(3)
C10 0.041(3) 0.080(4) 0.040(3) -0.004(3) -0.006(2) 0.004(3)
C11 0.042(3) 0.090(6) 0.100(6) 0.016(4) 0.017(3) 0.004(3)
C12 0.029(2) 0.030(2) 0.033(2) 0.0017(17) 0.0006(17) 0.0003(17)
C13 0.072(4) 0.053(4) 0.056(3) 0.000(3) 0.020(3) 0.006(3)
C14 0.076(4) 0.046(3) 0.056(3) -0.002(3) 0.014(3) -0.017(3)
C15 0.065(5) 0.064(5) 0.204(13) 0.009(6) 0.046(6) 0.005(4)
C16 0.092(5) 0.036(3) 0.058(4) 0.002(3) 0.014(3) -0.003(3)
C17 0.067(4) 0.033(3) 0.051(3) -0.003(2) 0.004(3) -0.003(2)
C18 0.036(3) 0.096(5) 0.041(3) -0.001(3) -0.004(2) -0.003(3)
C19 0.031(2) 0.083(4) 0.052(3) 0.002(3) -0.009(2) -0.002(3)
C20 0.097(6) 0.078(5) 0.065(4) 0.008(4) -0.028(4) 0.019(4)
C21 0.123(7) 0.034(3) 0.083(5) 0.003(3) 0.038(5) 0.009(4)
C22 0.092(6) 0.057(4) 0.120(7) 0.023(4) 0.015(5) -0.016(4)
C23 0.047(3) 0.041(3) 0.076(4) 0.001(3) 0.012(3) 0.001(2)
C24 0.120(8) 0.075(7) 0.129(9) 0.026(6) 0.012(7) 0.039(6)
C25 0.055(3) 0.039(3) 0.089(5) 0.008(3) 0.008(3) -0.008(3)
C26 0.054(3) 0.035(3) 0.044(3) 0.004(2) 0.013(2) 0.003(2)
C27 0.173(13) 0.096(8) 0.093(8) -0.034(6) -0.051(8) 0.009(8)
C28 0.068(6) 0.123(11) 0.26(2) -0.002(12) 0.063(10) 0.007(7)
C29 0.081(4) 0.035(3) 0.076(4) -0.005(3) 0.005(4) 0.003(3)
C30 0.120(6) 0.040(3) 0.075(4) 0.005(3) 0.043(4) 0.016(4)
C31 0.041(3) 0.077(5) 0.141(8) 0.028(5) 0.004(4) -0.004(3)
C32 0.186(13) 0.091(8) 0.091(7) -0.022(6) -0.027(8) -0.066(9)
C34 0.081(5) 0.037(3) 0.090(5) -0.002(3) 0.006(4) 0.007(3)
C37 0.107(6) 0.035(3) 0.079(5) 0.005(3) 0.037(4) 0.000(3)
C40 0.063(4) 0.045(4) 0.119(7) -0.010(4) 0.010(4) -0.009(3)
C43 0.085(5) 0.080(5) 0.059(4) -0.019(4) -0.001(4) -0.030(4)
C46 0.074(4) 0.030(3) 0.073(4) 0.006(3) -0.009(3) -0.006(3)
C47 0.063(4) 0.082(5) 0.051(3) -0.002(3) 0.002(3) 0.001(4)
C51 0.103(7) 0.093(7) 0.078(5) 0.013(5) -0.018(5) 0.007(5)
C53 0.103(6) 0.085(6) 0.055(4) -0.009(4) -0.021(4) -0.021(5)
C55 0.099(6) 0.091(6) 0.075(5) 0.013(4) 0.002(5) 0.009(5)
C56 0.089(6) 0.075(5) 0.098(6) 0.001(5) 0.010(5) -0.003(4)
C59 0.076(5) 0.059(4) 0.104(6) 0.010(4) -0.003(5) -0.002(4)
C61 0.099(6) 0.041(3) 0.087(5) -0.006(3) 0.031(5) 0.010(3)
C63 0.099(7) 0.087(7) 0.113(8) -0.036(6) -0.013(6) -0.002(5)
C65 0.067(5) 0.068(5) 0.142(9) -0.015(5) -0.004(5) -0.001(4)
C70 0.070(5) 0.082(6) 0.139(9) 0.016(6) -0.028(6) -0.024(5)
C71 0.078(5) 0.068(5) 0.148(9) -0.020(5) 0.032(6) 0.008(4)
C73 0.098(8) 0.135(11) 0.196(15) -0.058(11) 0.050(9) 0.002(7)
F1 0.134(10) 0.58(4) 0.47(3) -0.26(3) 0.129(14) 0.053(15)
F2 0.054(3) 0.183(8) 0.53(2) 0.037(11) 0.104(7) 0.002(4)
F3 0.307(14) 0.137(7) 0.203(9) -0.031(6) -0.153(10) -0.056(8)
F4 0.44(2) 0.184(9) 0.147(7) 0.013(7) -0.037(10) -0.236(12)
F5 0.47(2) 0.120(6) 0.175(8) -0.021(5) -0.179(11) 0.154(10)
F6 0.106(6) 0.135(8) 0.65(3) 0.122(14) 0.073(11) 0.070(6)
F7 0.052(3) 0.099(4) 0.363(13) 0.030(6) 0.023(5) -0.016(3)
F8 0.069(4) 0.133(6) 0.414(18) 0.123(9) -0.019(6) 0.007(4)
F9 0.122(7) 0.298(15) 0.330(17) -0.088(14) 0.099(9) 0.043(8)
F10 0.267(11) 0.158(7) 0.150(6) -0.049(5) -0.139(8) 0.021(7)
F11 0.338(19) 0.120(7) 0.350(18) -0.126(10) 0.118(16) -0.059(10)
F12 0.323(14) 0.067(4) 0.198(9) -0.028(5) -0.129(9) -0.019(6)
F13 0.248(13) 0.114(7) 0.47(2) 0.179(11) -0.022(15) 0.012(8)
F14 0.337(17) 0.148(8) 0.242(12) -0.020(8) 0.043(12) 0.151(11)
F20 0.327(17) 0.208(12) 0.147(8) -0.103(8) 0.015(10) 0.034(11)
F23 0.125(5) 0.048(3) 0.236(8) -0.001(4) 0.050(5) 0.029(3)
F24 0.340(12) 0.052(3) 0.080(3) 0.019(2) 0.010(5) 0.032(4)
F27 0.138(5) 0.037(2) 0.153(5) -0.009(3) -0.019(4) -0.009(3)
F28 0.207(8) 0.082(4) 0.134(5) 0.010(4) -0.042(5) 0.026(4)
F30 0.175(7) 0.104(5) 0.146(6) -0.029(4) -0.019(5) -0.015(5)
F35 0.189(7) 0.143(6) 0.106(5) 0.010(4) -0.072(5) 0.012(5)
F38 0.109(5) 0.053(3) 0.303(11) 0.019(4) -0.044(5) 0.007(3)
F42 0.173(7) 0.192(8) 0.154(7) 0.105(6) 0.036(6) 0.012(6)
F58 0.114(5) 0.087(4) 0.252(9) 0.017(5) 0.022(5) -0.051(4)

loop_
_atom_type_symbol
_atom_type_scat_dispersion_real
_atom_type_scat_dispersion_imag
_atom_type_scat_Cromer_Mann_a1
_atom_type_scat_Cromer_Mann_b1
_atom_type_scat_Cromer_Mann_a2
_atom_type_scat_Cromer_Mann_b2
_atom_type_scat_Cromer_Mann_a3
_atom_type_scat_Cromer_Mann_b3
_atom_type_scat_Cromer_Mann_a4
_atom_type_scat_Cromer_Mann_b4
_atom_type_scat_Cromer_Mann_c
_atom_type_scat_source
C 0.0033 0.0016 2.3100 20.8439 1.0200 10.2075 1.5886 0.5687 0.8650 51.6512 0.2156 'International Tables Vol C 4.2.6.8 and 6.1.1.4'
H 0.0000 0.0000 0.4930 10.5109 0.3229 26.1257 0.1402 3.1424 0.0408 57.7998 0.0030 'International Tables Vol C 4.2.6.8 and 6.1.1.4'
O 0.0106 0.0060 3.0485 13.2771 2.2868 5.7011 1.5463 0.3239 0.8670 32.9089 0.2508 'International Tables Vol C 4.2.6.8 and 6.1.1.4'
F 0.0171 0.0103 3.5392 10.2825 2.6412 4.2944 1.5170 0.2615 1.0243 26.1476 0.2776 'International Tables Vol C 4.2.6.8 and 6.1.1.4'
N 0.0061 0.0033 12.2126 0.0057 3.1322 9.8933 2.0125 28.9975 1.1663 0.5826 -11.5290 'International Tables Vol C 4.2.6.8 and 6.1.1.4'
Ba -0.3244 2.2819 20.3361 3.2160 19.2970 0.2756 10.8880 20.2073 2.6959 167.2020 2.7731 'International Tables Vol C 4.2.6.8 and 6.1.1.4'

loop_
_geom_angle_atom_site_label_1
_geom_angle_site_symmetry_1
_geom_angle_atom_site_label_2
_geom_angle_atom_site_label_3
_geom_angle_site_symmetry_3
_geom_angle
_geom_angle_publ_flag
N5 . Ba1 N1 . 136.08(13) yes
N5 . Ba1 N2 . 145.19(13) yes
N1 . Ba1 N2 . 54.52(13) yes
N5 . Ba1 N6 . 54.30(11) yes
N1 . Ba1 N6 . 137.71(13) yes
N2 . Ba1 N6 . 148.59(13) yes
N5 . Ba1 O5 . 76.99(15) yes
N1 . Ba1 O5 . 136.67(15) yes
N2 . Ba1 O5 . 82.37(15) yes
N6 . Ba1 O5 . 81.41(16) yes
N5 . Ba1 O1 . 112.85(13) yes
N1 . Ba1 O1 . 69.68(14) yes
N2 . Ba1 O1 . 101.86(14) yes
N6 . Ba1 O1 . 70.03(14) yes
O5 . Ba1 O1 . 131.01(15) yes
N5 . Ba1 O2 . 130.12(14) yes
N1 . Ba1 O2 . 91.70(15) yes
N2 . Ba1 O2 . 67.60(15) yes
N6 . Ba1 O2 . 82.03(14) yes
O5 . Ba1 O2 . 73.39(15) yes
N5 . Ba1 O4 . 65.82(13) yes
N1 . Ba1 O4 . 70.42(14) yes
N2 . Ba1 O4 . 113.52(14) yes
N6 . Ba1 O4 . 97.04(14) yes
O5 . Ba1 O4 . 133.89(14) yes
N5 . Ba1 O3 . 79.42(14) yes
N1 . Ba1 O3 . 78.26(15) yes
N2 . Ba1 O3 . 70.75(16) yes
N6 . Ba1 O3 . 133.47(14) yes
O5 . Ba1 O3 . 84.03(16) yes
O1 . Ba1 O2 . 64.09(14) yes
O1 . Ba1 O4 . 89.60(13) yes
O2 . Ba1 O4 . 152.49(13) yes
O1 . Ba1 O3 . 143.93(15) yes
O2 . Ba1 O3 . 134.57(16) yes
O4 . Ba1 O3 . 63.75(14) yes
N3 4_554 Ba2 N4 4_554 54.74(13) yes
N3 4_554 Ba2 N10 4_554 94.54(16) yes
N4 4_554 Ba2 N10 4_554 148.43(16) yes
N3 4_554 Ba2 N9 4_554 70.94(16) yes
N4 4_554 Ba2 N9 4_554 114.94(14) yes
N10 4_554 Ba2 N9 4_554 50.75(16) yes
N3 4_554 Ba2 N7 . 141.04(14) yes
N4 4_554 Ba2 N7 . 140.37(13) yes
N10 4_554 Ba2 N7 . 67.49(16) yes
N9 4_554 Ba2 N7 . 71.10(15) yes
N3 4_554 Ba2 N8 . 151.61(13) yes
N4 4_554 Ba2 N8 . 135.44(13) yes
N10 4_554 Ba2 N8 . 68.13(16) yes
N9 4_554 Ba2 N8 . 109.50(14) yes
N7 . Ba2 N8 . 54.22(11) yes
N3 4_554 Ba2 O7 . 120.86(13) yes
N4 4_554 Ba2 O7 . 71.80(13) yes
N10 4_554 Ba2 O7 . 138.90(16) yes
N9 4_554 Ba2 O7 . 118.54(15) yes
N7 . Ba2 O7 . 71.66(13) yes
N3 4_554 Ba2 O9 . 75.83(17) yes
N4 4_554 Ba2 O9 . 94.90(15) yes
N10 4_554 Ba2 O9 . 67.54(17) yes
N9 4_554 Ba2 O9 . 104.49(16) yes
N7 . Ba2 O9 . 122.46(14) yes
N3 4_554 Ba2 O8 . 101.58(15) yes
N4 4_554 Ba2 O8 . 65.31(14) yes
N10 4_554 Ba2 O8 . 121.96(16) yes
N9 4_554 Ba2 O8 . 167.49(14) yes
N7 . Ba2 O8 . 117.32(13) yes
N3 4_554 Ba2 O6 . 75.50(15) yes
N4 4_554 Ba2 O6 . 70.13(15) yes
N10 4_554 Ba2 O6 . 112.61(16) yes
N9 4_554 Ba2 O6 . 63.51(14) yes
N7 . Ba2 O6 . 80.14(13) yes
N8 . Ba2 O7 . 84.70(13) yes
N8 . Ba2 O9 . 76.73(15) yes
O7 . Ba2 O9 . 136.75(15) yes
N8 . Ba2 O8 . 72.08(13) yes
O7 . Ba2 O8 . 73.81(13) yes
O9 . Ba2 O8 . 63.42(15) yes
N8 . Ba2 O6 . 131.24(13) yes
O7 . Ba2 O6 . 63.28(13) yes
O9 . Ba2 O6 . 151.23(16) yes
O8 . Ba2 O6 . 125.36(14) yes
Ba2 . N7 C4 . 116.8(3) yes
Ba2 . N7 C12 . 126.6(3) yes
C4 . N7 C12 . 116.2(4) yes
C46 . N13 C55 . 116.9(7) yes
Ba1 . N5 C2 . 117.0(3) yes
Ba1 . N5 C8 . 126.2(3) yes
C2 . N5 C8 . 116.6(4) yes
C29 . N12 C63 . 114.8(8) yes
Ba2 . N8 C8 . 124.3(3) yes
Ba2 . N8 C10 . 120.0(3) yes
C8 . N8 C10 . 115.5(4) yes
Ba1 . N1 C7 . 123.6(3) yes
Ba1 . N1 C13 . 116.7(4) yes
C7 . N1 C13 . 117.0(5) yes
Ba2 4_455 N4 C7 . 122.9(4) yes
Ba2 4_455 N4 C14 . 118.2(4) yes
C7 . N4 C14 . 116.3(5) yes
Ba2 4_455 N9 C29 . 122.4(5) yes
Ba2 4_455 N9 C40 . 119.9(5) yes
C29 . N9 C40 . 115.9(7) yes
Ba2 4_455 N3 C26 . 124.5(4) yes
Ba2 4_455 N3 C30 . 118.8(4) yes
C26 . N3 C30 . 116.5(5) yes
Ba1 . N2 C26 . 124.1(4) yes
Ba1 . N2 C37 . 119.3(4) yes
C26 . N2 C37 . 116.6(5) yes
Ba2 4_455 N10 C61 . 117.5(4) yes
Ba2 4_455 N10 C71 . 114.8(5) yes
C61 . N10 C71 . 116.5(8) yes
Ba1 . N6 C12 . 125.3(3) yes
Ba1 . N6 C18 . 117.8(3) yes
C12 . N6 C18 . 116.8(4) yes
C46 . N14 C59 . 116.1(7) yes
C3 . N11 C61 . 116.3(12) yes
Ba1 . O5 C22 . 118.4(4) yes
Ba1 . O1 C6 . 135.0(4) yes
Ba2 . O7 C17 . 135.2(4) yes
Ba1 . O2 C5 . 132.9(4) yes
Ba1 . O4 C1 . 132.8(5) yes
Ba2 . O9 C43 . 134.9(5) yes
Ba2 . O8 C47 . 133.4(5) yes
Ba2 . O6 C23 . 138.5(4) yes
Ba1 . O3 C11 . 134.0(5) yes
O4 . C1 C31 . 128.4(7) yes
O4 . C1 C70 . 113.5(7) yes
C31 . C1 C70 . 118.1(7) yes
N5 . C2 C9 . 121.5(5) yes
N5 . C2 H21 . 119.108 no
C9 . C2 H21 . 119.353 no
N11 . C3 C73 . 122.8(13) yes
N11 . C3 H31 . 116.507 no
C73 . C3 H31 . 120.590 no
N7 . C4 C19 . 122.2(5) yes
N7 . C4 H41 . 118.757 no
C19 . C4 H41 . 119.029 no
O2 . C5 C20 . 129.8(7) yes
O2 . C5 C27 . 113.1(7) yes
C20 . C5 C27 . 117.1(7) yes
O1 . C6 C20 . 129.1(6) yes
O1 . C6 C24 . 115.1(8) yes
C20 . C6 C24 . 115.7(8) yes
N4 . C7 N1 . 125.1(5) yes
N4 . C7 C26 . 117.4(5) yes
N1 . C7 C26 . 117.5(4) yes
N5 . C8 N8 . 126.8(4) yes
N5 . C8 C12 . 116.5(4) yes
N8 . C8 C12 . 116.7(4) yes
C2 . C9 C10 . 117.8(5) yes
C2 . C9 H91 . 120.902 no
C10 . C9 H91 . 121.324 no
C9 . C10 N8 . 121.9(5) yes
C9 . C10 H101 . 119.150 no
N8 . C10 H101 . 118.992 no
O3 . C11 C28 . 113.0(8) yes
O3 . C11 C31 . 128.2(7) yes
C28 . C11 C31 . 118.8(8) yes
C8 . C12 N6 . 117.1(4) yes
C8 . C12 N7 . 117.2(4) yes
N6 . C12 N7 . 125.7(4) yes
N1 . C13 C16 . 122.5(6) yes
N1 . C13 H131 . 118.325 no
C16 . C13 H131 . 119.211 no
N4 . C14 C16 . 122.7(6) yes
N4 . C14 H141 . 118.489 no
C16 . C14 H141 . 118.817 no
C23 . C15 F7 . 118.1(8) yes
C23 . C15 F8 . 113.1(9) yes
F7 . C15 F8 . 110.6(11) yes
C23 . C15 F9 . 108.8(11) yes
F7 . C15 F9 . 105.6(11) yes
F8 . C15 F9 . 98.5(11) yes
C13 . C16 C14 . 116.3(6) yes
C13 . C16 H161 . 122.091 no
C14 . C16 H161 . 121.585 no
O7 . C17 C25 . 129.7(5) yes
O7 . C17 C34 . 114.2(6) yes
C25 . C17 C34 . 115.8(6) yes
N6 . C18 C19 . 121.6(5) yes
N6 . C18 H181 . 119.168 no
C19 . C18 H181 . 119.235 no
C4 . C19 C18 . 117.5(5) yes
C4 . C19 H191 . 121.049 no
C18 . C19 H191 . 121.463 no
C6 . C20 C5 . 122.2(6) yes
C6 . C20 H201 . 118.828 no
C5 . C20 H201 . 118.928 no
C30 . C21 C37 . 116.4(6) yes
C30 . C21 H211 . 122.159 no
C37 . C21 H211 . 121.445 no
C15 . C23 O6 . 115.0(6) yes
C15 . C23 C25 . 116.5(6) yes
O6 . C23 C25 . 128.4(6) yes
C6 . C24 F5 . 120.2(11) yes
C6 . C24 F13 . 109.9(9) yes
F5 . C24 F13 . 108.9(14) yes
C6 . C24 F14 . 113.2(11) yes
F5 . C24 F14 . 109.0(12) yes
F13 . C24 F14 . 92.0(13) yes
C23 . C25 C17 . 122.5(6) yes
C23 . C25 H251 . 118.741 no
C17 . C25 H251 . 118.721 no
C7 . C26 N3 . 117.8(5) yes
C7 . C26 N2 . 117.0(5) yes
N3 . C26 N2 . 125.2(5) yes
C5 . C27 F10 . 114.3(10) yes
C5 . C27 F12 . 113.9(11) yes
F10 . C27 F12 . 111.6(12) yes
C5 . C27 F20 . 106.5(11) yes
F10 . C27 F20 . 103.6(13) yes
F12 . C27 F20 . 105.9(13) yes
C11 . C28 F1 . 108.9(16) yes
C11 . C28 F2 . 114.3(11) yes
F1 . C28 F2 . 102.6(18) yes
C11 . C28 F6 . 114.1(15) yes
F1 . C28 F6 . 108.2(17) yes
F2 . C28 F6 . 108.0(15) yes
N9 . C29 N12 . 127.0(8) yes
N9 . C29 C61 . 115.8(6) yes
N12 . C29 C61 . 117.1(7) yes
C21 . C30 N3 . 122.3(6) yes
C21 . C30 H301 . 119.068 no
N3 . C30 H301 . 118.606 no
C1 . C31 C11 . 124.9(6) yes
C1 . C31 H311 . 117.135 no
C11 . C31 H311 . 118.000 no
C43 . C32 F3 . 113.6(11) yes
C43 . C32 F4 . 117.4(10) yes
F3 . C32 F4 . 110.0(13) yes
C43 . C32 F11 . 111.8(13) yes
F3 . C32 F11 . 101.7(12) yes
F4 . C32 F11 . 100.4(15) yes
C17 . C34 F23 . 113.2(7) yes
C17 . C34 F24 . 111.4(6) yes
F23 . C34 F24 . 110.3(8) yes
C17 . C34 F27 . 113.3(6) yes
F23 . C34 F27 . 102.8(7) yes
F24 . C34 F27 . 105.2(7) yes
C21 . C37 N2 . 123.0(6) yes
C21 . C37 H371 . 118.672 no
N2 . C37 H371 . 118.303 no
N9 . C40 C65 . 120.8(8) yes
N9 . C40 H401 . 119.399 no
C65 . C40 H401 . 119.838 no
C32 . C43 O9 . 112.5(8) yes
C32 . C43 C53 . 118.1(8) yes
O9 . C43 C53 . 129.4(6) yes
C46 2_665 C46 N14 . 116.7(8) yes
C46 2_665 C46 N13 . 118.0(8) yes
N14 . C46 N13 . 125.3(7) yes
O8 . C47 C51 . 114.3(7) yes
O8 . C47 C53 . 127.6(7) yes
C51 . C47 C53 . 118.1(7) yes
C47 . C51 F28 . 112.6(8) yes
C47 . C51 F35 . 114.2(9) yes
F28 . C51 F35 . 105.6(9) yes
C47 . C51 F42 . 111.1(8) yes
F28 . C51 F42 . 107.7(10) yes
F35 . C51 F42 . 105.0(10) yes
C47 . C53 C43 . 123.5(6) yes
C47 . C53 H531 . 117.886 no
C43 . C53 H531 . 118.607 no
N13 . C55 C56 . 122.8(8) yes
N13 . C55 H551 . 118.785 no
C56 . C55 H551 . 118.443 no
C55 . C56 C59 . 115.7(9) yes
C55 . C56 H561 . 122.007 no
C59 . C56 H561 . 122.301 no
C56 . C59 N14 . 123.3(8) yes
C56 . C59 H591 . 118.166 no
N14 . C59 H591 . 118.569 no
C29 . C61 N10 . 116.3(7) yes
C29 . C61 N11 . 118.0(9) yes
N10 . C61 N11 . 125.7(9) yes
N12 . C63 C65 . 123.2(9) yes
N12 . C63 H631 . 118.616 no
C65 . C63 H631 . 118.142 no
C40 . C65 C63 . 118.2(9) yes
C40 . C65 H651 . 120.769 no
C63 . C65 H651 . 120.996 no
C1 . C70 F30 . 110.4(8) yes
C1 . C70 F38 . 111.8(7) yes
F30 . C70 F38 . 107.9(12) yes
C1 . C70 F58 . 112.8(10) yes
F30 . C70 F58 . 105.6(8) yes
F38 . C70 F58 . 108.2(9) yes
N10 . C71 C73 . 121.9(11) yes
N10 . C71 H711 . 118.594 no
C73 . C71 H711 . 119.513 no
C3 . C73 C71 . 116.0(11) yes
C3 . C73 H731 . 122.059 no
C71 . C73 H731 . 121.840 no

loop_
_geom_bond_atom_site_label_1
_geom_bond_atom_site_label_2
_geom_bond_site_symmetry_2
_geom_bond_distance
_geom_bond_publ_flag
Ba1 N5 . 2.950(4) yes
Ba1 N1 . 2.939(5) yes
Ba1 N2 . 2.974(5) yes
Ba1 N6 . 2.974(4) yes
Ba1 O5 . 2.707(5) yes
Ba1 O1 . 2.695(4) yes
Ba1 O2 . 2.721(4) yes
Ba1 O4 . 2.763(4) yes
Ba1 O3 . 2.708(4) yes
Ba2 N3 4_554 2.957(5) yes
Ba2 N4 4_554 2.991(5) yes
Ba2 N10 4_554 3.124(6) yes
Ba2 N9 4_554 3.136(6) yes
Ba2 N7 . 2.931(4) yes
Ba2 N8 . 2.998(4) yes
Ba2 O7 . 2.763(4) yes
Ba2 O9 . 2.690(4) yes
Ba2 O8 . 2.768(4) yes
Ba2 O6 . 2.713(4) yes
N7 C4 . 1.341(6) yes
N7 C12 . 1.325(6) yes
N13 C46 . 1.327(9) yes
N13 C55 . 1.338(12) yes
N5 C2 . 1.323(6) yes
N5 C8 . 1.334(6) yes
N12 C29 . 1.331(10) yes
N12 C63 . 1.337(13) yes
N8 C8 . 1.328(6) yes
N8 C10 . 1.348(7) yes
N1 C7 . 1.327(7) yes
N1 C13 . 1.313(8) yes
N4 C7 . 1.335(7) yes
N4 C14 . 1.318(8) yes
N9 C29 . 1.334(9) yes
N9 C40 . 1.343(9) yes
N3 C26 . 1.345(7) yes
N3 C30 . 1.347(9) yes
N2 C26 . 1.321(7) yes
N2 C37 . 1.333(8) yes
N10 C61 . 1.361(11) yes
N10 C71 . 1.344(11) yes
N6 C12 . 1.328(6) yes
N6 C18 . 1.342(7) yes
N14 C46 . 1.343(9) yes
N14 C59 . 1.340(11) yes
N11 C3 . 1.337(17) yes
N11 C61 . 1.323(11) yes
O5 C22 . 1.412(10) yes
O1 C6 . 1.222(8) yes
O7 C17 . 1.250(7) yes
O2 C5 . 1.219(8) yes
O4 C1 . 1.240(8) yes
O9 C43 . 1.245(9) yes
O8 C47 . 1.232(8) yes
O6 C23 . 1.224(7) yes
O3 C11 . 1.226(9) yes
C1 C31 . 1.378(11) yes
C1 C70 . 1.543(12) yes
C2 C9 . 1.380(8) yes
C2 H21 . 1.006 no
C3 C73 . 1.40(2) yes
C3 H31 . 1.044 no
C4 C19 . 1.365(8) yes
C4 H41 . 1.006 no
C5 C20 . 1.372(11) yes
C5 C27 . 1.551(12) yes
C6 C20 . 1.394(11) yes
C6 C24 . 1.519(7) yes
C7 C26 . 1.485(7) yes
C8 C12 . 1.501(6) yes
C9 C10 . 1.368(8) yes
C9 H91 . 1.002 no
C10 H101 . 1.008 no
C11 C28 . 1.519(8) yes
C11 C31 . 1.361(12) yes
C13 C16 . 1.372(9) yes
C13 H131 . 1.006 no
C14 C16 . 1.367(10) yes
C14 H141 . 1.006 no
C15 C23 . 1.518(10) yes
C15 F7 . 1.273(11) yes
C15 F8 . 1.251(14) yes
C15 F9 . 1.291(17) yes
C16 H161 . 1.008 no
C17 C25 . 1.372(9) yes
C17 C34 . 1.538(8) yes
C18 C19 . 1.361(8) yes
C18 H181 . 1.004 no
C19 H191 . 1.002 no
C20 H201 . 1.008 no
C21 C30 . 1.359(10) yes
C21 C37 . 1.377(10) yes
C21 H211 . 1.008 no
C23 C25 . 1.397(9) yes
C24 F5 . 1.190(13) yes
C24 F13 . 1.282(16) yes
C24 F14 . 1.235(15) yes
C25 H251 . 1.008 no
C27 F10 . 1.292(13) yes
C27 F12 . 1.260(16) yes
C27 F20 . 1.371(19) yes
C28 F1 . 1.25(2) yes
C28 F2 . 1.295(15) yes
C28 F6 . 1.22(2) yes
C29 C61 . 1.476(11) yes
C30 H301 . 1.012 no
C31 H311 . 1.010 no
C32 C43 . 1.524(8) yes
C32 F3 . 1.304(15) yes
C32 F4 . 1.217(14) yes
C32 F11 . 1.28(2) yes
C34 F23 . 1.284(10) yes
C34 F24 . 1.277(10) yes
C34 F27 . 1.326(9) yes
C37 H371 . 1.009 no
C40 C65 . 1.379(12) yes
C40 H401 . 1.021 no
C43 C53 . 1.366(12) yes
C46 C46 2_665 1.486(15) yes
C47 C51 . 1.524(12) yes
C47 C53 . 1.385(11) yes
C51 F28 . 1.314(12) yes
C51 F35 . 1.325(10) yes
C51 F42 . 1.316(13) yes
C53 H531 . 1.008 no
C55 C56 . 1.380(13) yes
C55 H551 . 1.013 no
C56 C59 . 1.372(13) yes
C56 H561 . 1.009 no
C59 H591 . 1.012 no
C63 C65 . 1.340(15) yes
C63 H631 . 1.021 no
C65 H651 . 1.017 no
C70 F30 . 1.309(14) yes
C70 F38 . 1.287(11) yes
C70 F58 . 1.343(12) yes
C71 C73 . 1.384(17) yes
C71 H711 . 1.028 no
C73 H731 . 1.032 no
